data_7034446
loop_
_publ_author_name
'Shu, Yu-Bo'
'Tu, Na'
'Shi, Hua-Tian'
'Yin, Ye-Gao'
'Liu, Wei-Sheng'

_publ_section_title
;
 Photodimerization behaviour of 1D-3D Zn(ii) coordination polymers with
 tetrazolyl styrylpyridine.
;
_journal_issue 16
_journal_name_full 'Dalton transactions (Cambridge, England : 2003)'
_journal_page_first 7131
_journal_page_last 7134
_journal_paper_doi 10.1039/c5dt00614g
_journal_volume 44
_journal_year 2015
_chemical_formula_moiety 'C28 H20 Br N10 O Zn2'
_chemical_formula_sum 'C28 H20 Br N10 O Zn2'
_chemical_formula_weight 723.22
_chemical_name_systematic
;
?
;
_space_group_IT_number 14
_symmetry_cell_setting monoclinic
_symmetry_space_group_name_Hall '-P 2ybc'
_symmetry_space_group_name_H-M 'P 1 21/c 1'
_atom_sites_solution_hydrogens geom
_atom_sites_solution_primary direct
_atom_sites_solution_secondary difmap
_audit_creation_method SHELXL-97
_audit_update_record
;
2011-08-28 deposited with the CCDC.
2015-03-05 downloaded from the CCDC.
;
_cell_angle_alpha 90.00
_cell_angle_beta 104.903(5)
_cell_angle_gamma 90.00
_cell_formula_units_Z 4
_cell_length_a 14.3305(6)
_cell_length_b 17.6788(9)
_cell_length_c 11.4366(5)
_cell_measurement_temperature 295(2)
_cell_volume 2800.0(2)
_computing_structure_refinement 'SHELXL-97 (Sheldrick, 1997)'
_computing_structure_solution 'SHELXS-97 (Sheldrick, 1990)'
_diffrn_ambient_temperature 295(2)
_diffrn_measured_fraction_theta_full 0.999
_diffrn_measured_fraction_theta_max 0.999
_diffrn_radiation_monochromator graphite
_diffrn_radiation_source 'fine-focus sealed tube'
_diffrn_radiation_type MoK\a
_diffrn_radiation_wavelength 0.71073
_diffrn_reflns_av_R_equivalents 0.0711
_diffrn_reflns_av_sigmaI/netI 0.0947
_diffrn_reflns_limit_h_max 14
_diffrn_reflns_limit_h_min -17
_diffrn_reflns_limit_k_max 21
_diffrn_reflns_limit_k_min -15
_diffrn_reflns_limit_l_max 13
_diffrn_reflns_limit_l_min -10
_diffrn_reflns_number 13439
_diffrn_reflns_theta_full 25.00
_diffrn_reflns_theta_max 25.00
_diffrn_reflns_theta_min 2.88
_exptl_absorpt_coefficient_mu 3.183
_exptl_absorpt_correction_T_max 0.986
_exptl_absorpt_correction_T_min 0.856
_exptl_crystal_colour brown
_exptl_crystal_density_diffrn 1.716
_exptl_crystal_density_method 'not measured'
_exptl_crystal_description Block
_exptl_crystal_F_000 1444
_exptl_crystal_size_max 0.20
_exptl_crystal_size_mid 0.15
_exptl_crystal_size_min 0.10
_refine_diff_density_max 0.724
_refine_diff_density_min -0.486
_refine_diff_density_rms 0.110
_refine_ls_extinction_method none
_refine_ls_goodness_of_fit_ref 1.038
_refine_ls_hydrogen_treatment mixed
_refine_ls_matrix_type full
_refine_ls_number_parameters 379
_refine_ls_number_reflns 4920
_refine_ls_number_restraints 0
_refine_ls_restrained_S_all 1.038
_refine_ls_R_factor_all 0.1058
_refine_ls_R_factor_gt 0.0563
_refine_ls_shift/su_max 0.001
_refine_ls_shift/su_mean 0.000
_refine_ls_structure_factor_coef Fsqd
_refine_ls_weighting_details 'calc w=1/[\s^2^(Fo^2^)+(0.0520P)^2^+1.9746P] where P=(Fo^2^+2Fc^2^)/3'
_refine_ls_weighting_scheme calc
_refine_ls_wR_factor_gt 0.1148
_refine_ls_wR_factor_ref 0.1388
_reflns_number_gt 3146
_reflns_number_total 4920
_reflns_threshold_expression >2sigma(I)
_cod_data_source_file c5dt00614g2.cif
_cod_data_source_block compound_4'
_cod_depositor_comments 'Adding full bibliography for 7034443--7034448.cif.'
_cod_original_sg_symbol_H-M P21/c
_cod_database_code 7034446

loop_
_symmetry_equiv_pos_as_xyz
'x, y, z'
'-x, y+1/2, -z+1/2'
'-x, -y, -z'
'x, -y-1/2, z-1/2'

loop_
_atom_site_label
_atom_site_type_symbol
_atom_site_fract_x
_atom_site_fract_y
_atom_site_fract_z
_atom_site_U_iso_or_equiv
_atom_site_adp_type
_atom_site_occupancy
_atom_site_symmetry_multiplicity
_atom_site_calc_flag
_atom_site_refinement_flags
Zn1 Zn 0.28848(5) 0.51490(4) 1.08496(7) 0.0333(2) Uani 1 1 d .
Zn2 Zn 0.38245(5) 0.33583(4) 1.04152(7) 0.0338(2) Uani 1 1 d .
Br1 Br 0.20531(6) 0.55989(5) 1.22635(7) 0.0531(3) Uani 1 1 d .
N10 N 0.4512(3) 0.3884(3) 0.9258(5) 0.0353(13) Uani 1 1 d .
N3 N 0.3072(4) 0.2497(3) 0.9532(5) 0.0363(13) Uani 1 1 d .
N9 N 0.5450(4) 0.4026(3) 0.9787(5) 0.0376(14) Uani 1 1 d .
N6 N 0.2022(3) 0.5387(3) 0.9191(5) 0.0360(13) Uani 1 1 d .
C11 C 0.0892(5) 0.2121(4) 0.7374(6) 0.0377(17) Uani 1 1 d .
N5 N 0.2636(4) 0.1768(3) 0.7990(5) 0.0459(15) Uani 1 1 d .
C28 C 0.4337(4) 0.4162(4) 0.8125(6) 0.0336(16) Uani 1 1 d .
N2 N 0.2110(4) 0.2588(3) 0.9139(5) 0.0397(14) Uani 1 1 d .
C14 C 0.1866(5) 0.2131(4) 0.8173(6) 0.0335(16) Uani 1 1 d .
C8 C -0.0943(5) 0.2241(4) 0.5731(7) 0.0463(19) Uani 1 1 d .
C25 C 0.3426(4) 0.4203(4) 0.7194(6) 0.0375(17) Uani 1 1 d .
C13 C -0.0236(5) 0.1784(5) 0.5502(7) 0.059(2) Uani 1 1 d .
H13 H -0.0371 0.1500 0.4794 0.071 Uiso 1 1 calc R
C26 C 0.2564(5) 0.3901(4) 0.7302(7) 0.051(2) Uani 1 1 d .
H26 H 0.2563 0.3591 0.7958 0.061 Uiso 1 1 calc R
C19 C 0.2258(5) 0.5807(4) 0.8343(6) 0.0444(18) Uani 1 1 d .
H19 H 0.2858 0.6045 0.8529 0.053 Uiso 1 1 calc R
N4 N 0.3384(4) 0.2010(4) 0.8850(6) 0.0508(16) Uani 1 1 d .
C7 C -0.1875(5) 0.2303(5) 0.4822(7) 0.053(2) Uani 1 1 d .
H7 H -0.1960 0.1979 0.4162 0.063 Uiso 1 1 calc R
C27 C 0.1700(5) 0.4049(4) 0.6454(7) 0.051(2) Uani 1 1 d .
H27 H 0.1138 0.3817 0.6536 0.062 Uiso 1 1 calc R
C17 C 0.0782(5) 0.5556(4) 0.6890(6) 0.0409(17) Uani 1 1 d .
C15 C 0.1141(5) 0.5082(5) 0.8910(6) 0.060(2) Uani 1 1 d .
H15 H 0.0944 0.4807 0.9497 0.072 Uiso 1 1 calc R
C16 C 0.0515(5) 0.5160(5) 0.7784(7) 0.057(2) Uani 1 1 d .
H16 H -0.0096 0.4942 0.7626 0.069 Uiso 1 1 calc R
C18 C 0.1664(5) 0.5904(4) 0.7221(7) 0.050(2) Uani 1 1 d .
H18 H 0.1859 0.6212 0.6668 0.060 Uiso 1 1 calc R
C22 C 0.1654(5) 0.4525(5) 0.5509(6) 0.050(2) Uani 1 1 d .
C21 C 0.0720(5) 0.4913(4) 0.4798(7) 0.051(2) Uani 1 1 d .
H21 H 0.0837 0.5167 0.4087 0.061 Uiso 1 1 calc R
C20 C 0.0235(5) 0.5523(4) 0.5574(6) 0.050(2) Uani 1 1 d .
H20 H 0.0174 0.6027 0.5203 0.060 Uiso 1 1 calc R
C12 C 0.0663(5) 0.1733(5) 0.6287(7) 0.053(2) Uani 1 1 d .
H12 H 0.1130 0.1431 0.6084 0.063 Uiso 1 1 calc R
C24 C 0.3387(5) 0.4584(6) 0.6156(8) 0.078(3) Uani 1 1 d .
H24 H 0.3961 0.4735 0.5991 0.093 Uiso 1 1 calc R
C9 C -0.0733(6) 0.2621(5) 0.6828(8) 0.064(2) Uani 1 1 d .
H9 H -0.1203 0.2921 0.7027 0.077 Uiso 1 1 calc R
C10 C 0.0169(5) 0.2559(5) 0.7632(8) 0.063(2) Uani 1 1 d .
H10 H 0.0292 0.2817 0.8365 0.075 Uiso 1 1 calc R
N8 N 0.5806(4) 0.4369(3) 0.8997(5) 0.0355(13) Uani 1 1 d .
N7 N 0.5149(4) 0.4462(3) 0.7948(5) 0.0394(14) Uani 1 1 d .
C3 C -0.3465(5) 0.2821(5) 0.3797(7) 0.051(2) Uani 1 1 d .
C4 C -0.3695(6) 0.2344(5) 0.2815(8) 0.062(2) Uani 1 1 d .
H4 H -0.3304 0.1929 0.2780 0.074 Uiso 1 1 calc R
C23 C 0.2527(6) 0.4757(6) 0.5336(8) 0.088(4) Uani 1 1 d .
H23 H 0.2535 0.5037 0.4650 0.105 Uiso 1 1 calc R
C6 C -0.2579(6) 0.2739(5) 0.4817(7) 0.058(2) Uani 1 1 d .
H6 H -0.2540 0.3032 0.5504 0.070 Uiso 1 1 calc R
O1 O 0.3060(3) 0.4075(2) 1.1016(4) 0.0378(11) Uani 1 1 d .
C1 C -0.4865(5) 0.3521(4) 0.2822(7) 0.052(2) Uani 1 1 d .
H1 H -0.5266 0.3931 0.2846 0.063 Uiso 1 1 calc R
C5 C -0.4514(5) 0.2482(5) 0.1868(7) 0.059(2) Uani 1 1 d .
H5 H -0.4666 0.2146 0.1220 0.070 Uiso 1 1 calc R
C2 C -0.4067(5) 0.3409(5) 0.3797(7) 0.059(2) Uani 1 1 d .
H2 H -0.3948 0.3740 0.4451 0.071 Uiso 1 1 calc R
N1 N -0.5081(4) 0.3075(3) 0.1861(5) 0.0397(14) Uani 1 1 d .

loop_
_atom_site_aniso_label
_atom_site_aniso_U_11
_atom_site_aniso_U_22
_atom_site_aniso_U_33
_atom_site_aniso_U_23
_atom_site_aniso_U_13
_atom_site_aniso_U_12
Zn1 0.0232(4) 0.0444(5) 0.0291(4) 0.0024(4) 0.0006(3) -0.0004(3)
Zn2 0.0249(4) 0.0402(5) 0.0318(5) 0.0011(4) -0.0012(3) -0.0016(3)
Br1 0.0576(5) 0.0627(5) 0.0446(5) 0.0062(4) 0.0230(4) 0.0058(4)
N10 0.019(3) 0.045(3) 0.036(3) 0.001(3) -0.004(2) -0.005(2)
N3 0.024(3) 0.046(3) 0.035(3) -0.004(3) 0.001(3) -0.007(3)
N9 0.028(3) 0.049(4) 0.032(3) 0.004(3) 0.001(3) -0.003(3)
N6 0.022(3) 0.051(4) 0.030(3) 0.002(3) -0.003(2) -0.001(3)
C11 0.032(4) 0.037(4) 0.044(5) -0.003(3) 0.009(3) -0.005(3)
N5 0.032(3) 0.050(4) 0.051(4) -0.021(3) 0.003(3) -0.001(3)
C28 0.026(4) 0.038(4) 0.034(4) 0.001(3) 0.002(3) 0.004(3)
N2 0.026(3) 0.049(4) 0.042(4) -0.003(3) 0.004(3) -0.003(3)
C14 0.032(4) 0.036(4) 0.028(4) -0.001(3) -0.001(3) -0.008(3)
C8 0.039(4) 0.056(5) 0.038(5) 0.005(4) 0.000(4) -0.012(4)
C25 0.027(4) 0.054(4) 0.025(4) 0.004(3) -0.003(3) 0.006(3)
C13 0.046(5) 0.083(6) 0.041(5) -0.012(4) -0.002(4) 0.001(5)
C26 0.039(4) 0.050(5) 0.054(5) 0.017(4) -0.004(4) -0.005(4)
C19 0.032(4) 0.051(5) 0.038(4) 0.006(4) -0.014(3) -0.008(3)
N4 0.032(3) 0.055(4) 0.060(4) -0.014(3) 0.003(3) -0.001(3)
C7 0.039(5) 0.056(5) 0.054(5) 0.010(4) -0.003(4) -0.005(4)
C27 0.032(4) 0.055(5) 0.056(5) 0.017(4) -0.011(4) -0.008(4)
C17 0.034(4) 0.055(5) 0.027(4) 0.012(3) -0.006(3) 0.004(3)
C15 0.033(4) 0.114(7) 0.029(4) 0.016(4) 0.001(3) -0.013(4)
C16 0.025(4) 0.101(7) 0.038(5) 0.002(5) -0.005(3) -0.011(4)
C18 0.042(5) 0.051(5) 0.046(5) 0.007(4) -0.006(4) -0.019(4)
C22 0.028(4) 0.082(6) 0.032(4) 0.005(4) -0.007(3) -0.011(4)
C21 0.033(4) 0.077(6) 0.036(4) 0.011(4) -0.001(3) -0.001(4)
C20 0.041(4) 0.057(5) 0.041(5) 0.011(4) -0.009(4) -0.016(4)
C12 0.039(5) 0.068(5) 0.049(5) -0.016(4) 0.008(4) 0.000(4)
C24 0.026(4) 0.138(9) 0.063(6) 0.028(6) -0.001(4) -0.010(5)
C9 0.040(5) 0.067(6) 0.078(7) -0.007(5) 0.001(5) 0.017(4)
C10 0.045(5) 0.073(6) 0.060(6) -0.029(5) -0.002(4) -0.005(4)
N8 0.025(3) 0.047(4) 0.033(3) 0.011(3) 0.004(3) 0.000(3)
N7 0.027(3) 0.056(4) 0.030(3) 0.009(3) -0.002(3) 0.001(3)
C3 0.036(4) 0.061(5) 0.050(5) 0.012(4) -0.002(4) -0.001(4)
C4 0.057(5) 0.053(5) 0.070(6) 0.017(5) 0.005(5) 0.026(4)
C23 0.036(5) 0.174(11) 0.042(5) 0.048(6) -0.009(4) -0.014(6)
C6 0.053(5) 0.063(6) 0.053(5) 0.003(4) 0.004(4) -0.004(4)
O1 0.033(3) 0.036(3) 0.043(3) -0.004(2) 0.008(2) 0.005(2)
C1 0.050(5) 0.054(5) 0.047(5) -0.002(4) 0.001(4) 0.014(4)
C5 0.052(5) 0.057(5) 0.056(5) 0.001(4) -0.006(4) 0.018(4)
C2 0.047(5) 0.064(6) 0.053(5) 0.006(4) -0.011(4) 0.002(4)
N1 0.030(3) 0.049(4) 0.036(4) 0.006(3) 0.002(3) -0.001(3)

loop_
_atom_type_symbol
_atom_type_description
_atom_type_scat_dispersion_real
_atom_type_scat_dispersion_imag
_atom_type_scat_source
C C 0.0033 0.0016 'International Tables Vol C Tables 4.2.6.8 and 6.1.1.4'
H H 0.0000 0.0000 'International Tables Vol C Tables 4.2.6.8 and 6.1.1.4'
N N 0.0061 0.0033 'International Tables Vol C Tables 4.2.6.8 and 6.1.1.4'
O O 0.0106 0.0060 'International Tables Vol C Tables 4.2.6.8 and 6.1.1.4'
Zn Zn 0.2839 1.4301 'International Tables Vol C Tables 4.2.6.8 and 6.1.1.4'
Br Br -0.2901 2.4595 'International Tables Vol C Tables 4.2.6.8 and 6.1.1.4'

loop_
_geom_angle_atom_site_label_1
_geom_angle_atom_site_label_2
_geom_angle_atom_site_label_3
_geom_angle
_geom_angle_site_symmetry_1
_geom_angle_site_symmetry_3
O1 Zn1 N6 109.4(2) . .
O1 Zn1 N8 108.2(2) . 3_667
N6 Zn1 N8 108.8(2) . 3_667
O1 Zn1 Br1 109.83(13) . .
N6 Zn1 Br1 105.98(15) . .
N8 Zn1 Br1 114.51(16) 3_667 .
O1 Zn2 N3 113.8(2) . .
O1 Zn2 N1 105.4(2) . 1_656
N3 Zn2 N1 115.5(2) . 1_656
O1 Zn2 N10 110.1(2) . .
N3 Zn2 N10 107.8(2) . .
N1 Zn2 N10 103.8(2) 1_656 .
N9 N10 C28 106.3(5) . .
N9 N10 Zn2 112.4(4) . .
C28 N10 Zn2 141.2(4) . .
N4 N3 N2 110.9(5) . .
N4 N3 Zn2 125.4(4) . .
N2 N3 Zn2 117.0(4) . .
N8 N9 N10 107.4(5) . .
C19 N6 C15 116.9(6) . .
C19 N6 Zn1 126.1(4) . .
C15 N6 Zn1 117.0(5) . .
C12 C11 C10 116.9(7) . .
C12 C11 C14 122.5(6) . .
C10 C11 C14 120.5(6) . .
N4 N5 C14 105.8(5) . .
N7 C28 N10 109.6(5) . .
N7 C28 C25 121.2(6) . .
N10 C28 C25 129.1(6) . .
C14 N2 N3 103.4(5) . .
N2 C14 N5 111.5(5) . .
N2 C14 C11 121.9(6) . .
N5 C14 C11 126.2(6) . .
C13 C8 C9 117.3(7) . .
C13 C8 C7 119.3(7) . .
C9 C8 C7 123.4(7) . .
C24 C25 C26 115.7(6) . .
C24 C25 C28 119.5(6) . .
C26 C25 C28 124.7(6) . .
C12 C13 C8 121.9(7) . .
C25 C26 C27 121.6(7) . .
N6 C19 C18 122.9(6) . .
N3 N4 N5 108.5(5) . .
C6 C7 C8 128.7(8) . .
C22 C27 C26 121.6(7) . .
C18 C17 C16 116.0(6) . .
C18 C17 C20 120.0(6) . .
C16 C17 C20 123.4(6) . .
N6 C15 C16 122.3(7) . .
C15 C16 C17 120.6(7) . .
C19 C18 C17 121.1(7) . .
C27 C22 C23 116.1(7) . .
C27 C22 C21 123.7(6) . .
C23 C22 C21 119.3(7) . .
C20 C21 C22 121.1(6) 3_566 .
C20 C21 C20 90.6(5) 3_566 .
C22 C21 C20 115.8(6) . .
C17 C20 C21 119.6(6) . 3_566
C17 C20 C21 112.2(6) . .
C21 C20 C21 89.4(5) 3_566 .
C13 C12 C11 121.4(7) . .
C25 C24 C23 122.4(7) . .
C10 C9 C8 120.7(7) . .
C9 C10 C11 121.7(7) . .
N9 N8 N7 111.8(5) . .
N9 N8 Zn1 131.1(4) . 3_667
N7 N8 Zn1 116.8(4) . 3_667
N8 N7 C28 104.8(5) . .
C2 C3 C4 116.9(7) . .
C2 C3 C6 119.3(8) . .
C4 C3 C6 123.8(7) . .
C3 C4 C5 120.2(7) . .
C24 C23 C22 121.4(8) . .
C7 C6 C3 125.3(8) . .
Zn2 O1 Zn1 133.8(2) . .
N1 C1 C2 123.3(7) . .
N1 C5 C4 122.2(7) . .
C3 C2 C1 120.2(8) . .
C1 N1 C5 117.1(6) . .
C1 N1 Zn2 119.8(5) . 1_454
C5 N1 Zn2 123.0(5) . 1_454

loop_
_geom_bond_atom_site_label_1
_geom_bond_atom_site_label_2
_geom_bond_distance
_geom_bond_site_symmetry_2
Zn1 O1 1.918(4) .
Zn1 N6 2.025(5) .
Zn1 N8 2.027(5) 3_667
Zn1 Br1 2.3789(10) .
Zn2 O1 1.914(4) .
Zn2 N3 1.986(5) .
Zn2 N1 2.028(5) 1_656
Zn2 N10 2.063(5) .
N10 N9 1.348(7) .
N10 C28 1.347(8) .
N3 N4 1.315(7) .
N3 N2 1.345(7) .
N9 N8 1.297(7) .
N6 C19 1.332(8) .
N6 C15 1.333(8) .
C11 C12 1.383(9) .
C11 C10 1.385(10) .
C11 C14 1.458(9) .
N5 N4 1.326(7) .
N5 C14 1.339(8) .
C28 N7 1.341(8) .
C28 C25 1.458(8) .
N2 C14 1.340(8) .
C8 C13 1.374(10) .
C8 C9 1.386(11) .
C8 C7 1.471(10) .
C25 C24 1.353(10) .
C25 C26 1.380(9) .
C13 C12 1.370(10) .
C26 C27 1.387(9) .
C19 C18 1.356(9) .
C7 C6 1.268(10) .
C27 C22 1.358(10) .
C17 C18 1.368(9) .
C17 C16 1.373(10) .
C17 C20 1.508(9) .
C15 C16 1.375(9) .
C22 C23 1.378(10) .
C22 C21 1.538(10) .
C21 C20 1.533(9) 3_566
C21 C20 1.658(11) .
C20 C21 1.533(9) 3_566
C24 C23 1.378(10) .
C9 C10 1.385(10) .
N8 N7 1.331(7) .
N8 Zn1 2.027(5) 3_667
C3 C2 1.351(10) .
C3 C4 1.375(11) .
C3 C6 1.494(10) .
C4 C5 1.399(10) .
C1 N1 1.323(9) .
C1 C2 1.390(10) .
C5 N1 1.325(9) .
N1 Zn2 2.028(5) 1_454
